data_7150279
loop_
_publ_author_name
'Hitchcock, Peter B.'
'Rowlands, Gareth J.'
'Seacome, Richard J.'

_publ_section_title
;
 The synthesis and directed ortho-lithiation of
 4-tert-butylsulfinyl[2.2]paracyclophane.
;
_journal_issue 21
_journal_name_full 'Organic &amp; biomolecular chemistry'
_journal_page_first 3873
_journal_page_last 3876
_journal_paper_doi 10.1039/b509994c
_journal_volume 3
_journal_year 2005
_chemical_absolute_configuration ad
_chemical_compound_source 'synthesis as described'
_chemical_formula_moiety 'C20 H24 O1 S1'
_chemical_formula_sum 'C20 H24 O S'
_chemical_formula_weight 312.45
_chemical_name_systematic
;
?
;
_space_group_IT_number 19
_symmetry_cell_setting orthorhombic
_symmetry_Int_Tables_number 19
_symmetry_space_group_name_Hall 'P 2ac 2ab'
_symmetry_space_group_name_H-M 'P 21 21 21'
_atom_sites_solution_hydrogens difmap
_atom_sites_solution_primary direct
_atom_sites_solution_secondary difmap
_audit_conform_dict_location ftp://ftp.iucr.org/pub/cif_core.dic
_audit_conform_dict_name cif_core.dic
_audit_conform_dict_version 2.2
_audit_creation_date 2004-07-21T14:25:15-00:00
_audit_creation_method 'WinGX routine CIF_UPDATE'
_cell_angle_alpha 90
_cell_angle_beta 90
_cell_angle_gamma 90
_cell_formula_units_Z 4
_cell_length_a 9.9622(3)
_cell_length_b 11.5421(3)
_cell_length_c 14.9696(3)
_cell_measurement_reflns_used 15410
_cell_measurement_temperature 173(2)
_cell_measurement_theta_max 25.028
_cell_measurement_theta_min 3.705
_cell_measurement_wavelength 0.71073
_cell_volume 1721.28(8)
_computing_cell_refinement 'HKL Scalepack (Otwinowski & Minor 1997)'
_computing_data_collection 'Collect (Nonius BV, 1997-2000)'
_computing_data_reduction 'HKL Denzo and Scalepack (Otwinowski & Minor 1997)'
_computing_molecular_graphics 'Ortep-3 for Windows (Farrugia, 1997)'
_computing_publication_material 'WinGX publication routines (Farrugia, 1999)'
_computing_structure_refinement 'SHELXL-97 (Sheldrick, 1997)'
_computing_structure_solution 'SHELXS-97 (Sheldrick, 1997)'
_diffrn_ambient_temperature 173(2)
_diffrn_detector 'CCD plate'
_diffrn_measured_fraction_theta_full 0.995
_diffrn_measured_fraction_theta_max 0.995
_diffrn_measurement_device '95mm CCD camera on \k-goniostat'
_diffrn_measurement_device_type KappaCCD
_diffrn_measurement_method 'CCD rotation images, thick slices'
_diffrn_orient_matrix_type 'by Nonius Collect from scalepack cell'
_diffrn_orient_matrix_UB_11 0.197426E-1
_diffrn_orient_matrix_UB_12 -0.492042E-1
_diffrn_orient_matrix_UB_13 -0.533909E-1
_diffrn_orient_matrix_UB_21 0.391286E-1
_diffrn_orient_matrix_UB_22 0.687277E-1
_diffrn_orient_matrix_UB_23 -0.312465E-1
_diffrn_orient_matrix_UB_31 0.903062E-1
_diffrn_orient_matrix_UB_32 -0.190219E-1
_diffrn_orient_matrix_UB_33 0.252109E-1
_diffrn_radiation_monochromator graphite
_diffrn_radiation_probe x-ray
_diffrn_radiation_type MoK\a
_diffrn_radiation_wavelength 0.71073
_diffrn_reflns_av_R_equivalents 0.0677
_diffrn_reflns_av_unetI/netI 0.0349
_diffrn_reflns_limit_h_max 11
_diffrn_reflns_limit_h_min -11
_diffrn_reflns_limit_k_max 13
_diffrn_reflns_limit_k_min -13
_diffrn_reflns_limit_l_max 17
_diffrn_reflns_limit_l_min -17
_diffrn_reflns_number 23660
_diffrn_reflns_theta_full 24.97
_diffrn_reflns_theta_max 24.97
_diffrn_reflns_theta_min 3.78
_diffrn_source 'Enraf Nonius FR590'
_exptl_absorpt_coefficient_mu 0.188
_exptl_absorpt_correction_type none
_exptl_crystal_colour colourless
_exptl_crystal_density_diffrn 1.206
_exptl_crystal_density_method 'not measured'
_exptl_crystal_description prism
_exptl_crystal_F_000 672
_exptl_crystal_size_max 0.3
_exptl_crystal_size_mid 0.3
_exptl_crystal_size_min 0.2
_refine_diff_density_max 0.341
_refine_diff_density_min -0.16
_refine_diff_density_rms 0.037
_refine_ls_abs_structure_details 'Flack H D (1983), Acta Cryst. A39, 876-881'
_refine_ls_abs_structure_Flack -0.03(9)
_refine_ls_extinction_method none
_refine_ls_goodness_of_fit_ref 1.029
_refine_ls_hydrogen_treatment refall
_refine_ls_matrix_type full
_refine_ls_number_parameters 294
_refine_ls_number_reflns 3022
_refine_ls_number_restraints 0
_refine_ls_restrained_S_all 1.029
_refine_ls_R_factor_all 0.0487
_refine_ls_R_factor_gt 0.0404
_refine_ls_shift/su_max 0.001
_refine_ls_shift/su_mean 0
_refine_ls_structure_factor_coef Fsqd
_refine_ls_weighting_details 'calc w=1/[\s^2^(Fo^2^)+(0.0606P)^2^+0.2763P] where P=(Fo^2^+2Fc^2^)/3'
_refine_ls_weighting_scheme calc
_refine_ls_wR_factor_gt 0.0953
_refine_ls_wR_factor_ref 0.1001
_reflns_number_gt 2694
_reflns_number_total 3022
_reflns_threshold_expression >2sigma(I)
_cod_data_source_file b509994c.txt
_cod_data_source_block jul2004
_cod_original_sg_symbol_H-M P2(1)2(1)2(1)
_cod_original_formula_sum 'C20 H24 O1 S1'
_cod_database_code 7150279

loop_
_symmetry_equiv_pos_as_xyz
'x, y, z'
'-x+1/2, -y, z+1/2'
'x+1/2, -y+1/2, -z'
'-x, y+1/2, -z+1/2'

loop_
_atom_site_label
_atom_site_type_symbol
_atom_site_fract_x
_atom_site_fract_y
_atom_site_fract_z
_atom_site_U_iso_or_equiv
_atom_site_adp_type
_atom_site_occupancy
_atom_site_symmetry_multiplicity
_atom_site_calc_flag
_atom_site_refinement_flags
_atom_site_disorder_assembly
_atom_site_disorder_group
S S 0.96363(6) 0.53669(5) 0.24181(4) 0.03489(18) Uani 1 1 d . . .
O O 0.9185(2) 0.64307(18) 0.29029(12) 0.0539(6) Uani 1 1 d . . .
C1 C 0.6594(3) 0.7313(4) 0.1713(3) 0.0676(10) Uani 1 1 d . . .
H1B H 0.664(5) 0.729(4) 0.229(3) 0.108(17) Uiso 1 1 d . . .
H1A H 0.610(4) 0.794(3) 0.147(2) 0.068(10) Uiso 1 1 d . . .
C2 C 0.8010(3) 0.7430(3) 0.1243(2) 0.0506(7) Uani 1 1 d . . .
H2A H 0.791(3) 0.799(3) 0.080(2) 0.058(9) Uiso 1 1 d . . .
H2B H 0.867(3) 0.775(3) 0.172(2) 0.066(9) Uiso 1 1 d . . .
C3 C 0.8474(2) 0.6291(2) 0.08301(17) 0.0351(6) Uani 1 1 d . . .
C4 C 0.8933(2) 0.5332(2) 0.13145(14) 0.0304(5) Uani 1 1 d . . .
C5 C 0.8744(3) 0.4219(2) 0.09843(17) 0.0350(6) Uani 1 1 d . . .
H5 H 0.899(3) 0.361(2) 0.1388(18) 0.043(7) Uiso 1 1 d . . .
C6 C 0.8165(3) 0.4027(2) 0.01510(17) 0.0388(6) Uani 1 1 d . . .
C7 C 0.8035(3) 0.4982(2) -0.03996(17) 0.0419(6) Uani 1 1 d . . .
H7 H 0.766(3) 0.487(3) -0.098(2) 0.056(8) Uiso 1 1 d . . .
C8 C 0.8194(3) 0.6088(2) -0.00632(17) 0.0408(6) Uani 1 1 d . . .
H8 H 0.791(3) 0.677(3) -0.041(2) 0.054(8) Uiso 1 1 d . . .
C9 C 0.7459(3) 0.2906(3) -0.0067(2) 0.0514(8) Uani 1 1 d . . .
H9A H 0.786(3) 0.223(3) 0.0212(19) 0.051(8) Uiso 1 1 d . . .
H9B H 0.736(4) 0.275(3) -0.077(3) 0.096(12) Uiso 1 1 d . . .
C10 C 0.5951(3) 0.2919(3) 0.0195(3) 0.0636(9) Uani 1 1 d . . .
H10A H 0.578(3) 0.247(3) 0.069(2) 0.057(10) Uiso 1 1 d . . .
H10B H 0.540(4) 0.291(3) -0.048(3) 0.088(11) Uiso 1 1 d . . .
C11 C 0.5542(3) 0.4003(3) 0.0715(2) 0.0480(7) Uani 1 1 d . . .
C12 C 0.5795(3) 0.4122(3) 0.1611(2) 0.0532(8) Uani 1 1 d . . .
H12 H 0.599(3) 0.328(3) 0.2157(19) 0.064 Uiso 1 1 d . . .
C13 C 0.5941(3) 0.5231(4) 0.1983(2) 0.0560(9) Uani 1 1 d . . .
H13 H 0.617(3) 0.535(3) 0.254(2) 0.067(9) Uiso 1 1 d . . .
C14 C 0.5849(3) 0.6222(3) 0.1453(2) 0.0488(7) Uani 1 1 d . . .
C15 C 0.5299(3) 0.6080(3) 0.06102(19) 0.0461(7) Uani 1 1 d . . .
H15 H 0.509(2) 0.681(2) 0.0264(16) 0.037(7) Uiso 1 1 d . . .
C16 C 0.5145(2) 0.4977(3) 0.02524(19) 0.0480(7) Uani 1 1 d . . .
H16 H 0.474(3) 0.491(2) -0.0401(18) 0.053(7) Uiso 1 1 d . . .
C17 C 1.1434(2) 0.5602(2) 0.21283(16) 0.0354(6) Uani 1 1 d . . .
C18 C 1.1615(3) 0.6750(3) 0.1655(2) 0.0510(8) Uani 1 1 d . . .
H18A H 1.117(3) 0.673(3) 0.106(2) 0.058(9) Uiso 1 1 d . . .
H18B H 1.117(3) 0.732(3) 0.197(2) 0.061(10) Uiso 1 1 d . . .
H18C H 1.265(4) 0.689(3) 0.157(2) 0.065(9) Uiso 1 1 d . . .
C19 C 1.2143(3) 0.5618(3) 0.30294(19) 0.0449(7) Uani 1 1 d . . .
H19A H 1.165(4) 0.628(3) 0.342(2) 0.071(10) Uiso 1 1 d . . .
H19B H 1.316(4) 0.566(3) 0.294(2) 0.080(11) Uiso 1 1 d . . .
H19C H 1.197(3) 0.492(3) 0.3363(19) 0.050(8) Uiso 1 1 d . . .
C20 C 1.1897(3) 0.4582(3) 0.15641(19) 0.0477(7) Uani 1 1 d . . .
H20A H 1.294(4) 0.456(3) 0.156(2) 0.091(11) Uiso 1 1 d . . .
H20B H 1.154(3) 0.378(3) 0.190(2) 0.068(10) Uiso 1 1 d . . .
H20C H 1.153(3) 0.461(2) 0.0967(17) 0.039(7) Uiso 1 1 d . . .

loop_
_atom_site_aniso_label
_atom_site_aniso_U_11
_atom_site_aniso_U_22
_atom_site_aniso_U_33
_atom_site_aniso_U_23
_atom_site_aniso_U_13
_atom_site_aniso_U_12
S 0.0334(3) 0.0415(3) 0.0297(3) -0.0022(3) 0.0041(2) -0.0056(3)
O 0.0485(12) 0.0680(14) 0.0452(10) -0.0257(10) 0.0050(9) 0.0085(10)
C1 0.0458(19) 0.065(2) 0.092(3) -0.030(2) 0.0012(19) 0.0146(17)
C2 0.0478(17) 0.0366(16) 0.067(2) -0.0071(15) -0.0072(15) 0.0089(14)
C3 0.0311(13) 0.0304(13) 0.0437(14) 0.0028(11) 0.0050(11) -0.0005(11)
C4 0.0268(11) 0.0333(12) 0.0310(11) -0.0021(11) 0.0035(9) -0.0008(11)
C5 0.0322(14) 0.0319(14) 0.0411(14) 0.0003(11) -0.0008(11) 0.0037(11)
C6 0.0352(13) 0.0405(14) 0.0406(14) -0.0108(11) -0.0006(11) 0.0063(12)
C7 0.0359(13) 0.0589(18) 0.0308(13) -0.0028(12) 0.0002(11) 0.0044(12)
C8 0.0335(14) 0.0469(16) 0.0418(15) 0.0123(12) 0.0027(12) 0.0032(12)
C9 0.0561(18) 0.0402(16) 0.0578(19) -0.0140(14) -0.0167(15) 0.0048(14)
C10 0.0482(18) 0.056(2) 0.086(3) -0.011(2) -0.0062(18) -0.0094(16)
C11 0.0285(14) 0.0547(18) 0.0607(18) -0.0021(14) -0.0020(13) -0.0107(14)
C12 0.0316(15) 0.068(2) 0.0596(19) 0.0129(16) 0.0052(13) -0.0080(14)
C13 0.0285(13) 0.104(3) 0.0350(15) -0.0021(18) 0.0022(11) 0.0012(17)
C14 0.0298(14) 0.0625(18) 0.0541(17) -0.0188(15) 0.0045(12) 0.0090(13)
C15 0.0284(13) 0.0554(18) 0.0546(17) 0.0023(13) -0.0001(13) 0.0109(14)
C16 0.0287(13) 0.067(2) 0.0486(15) -0.0047(14) -0.0080(12) -0.0019(12)
C17 0.0298(12) 0.0384(14) 0.0379(12) 0.0025(11) 0.0025(10) -0.0022(10)
C18 0.0403(17) 0.0534(19) 0.059(2) 0.0172(16) -0.0012(16) -0.0105(15)
C19 0.0423(17) 0.0477(18) 0.0448(15) 0.0012(13) -0.0078(12) -0.0053(14)
C20 0.0370(14) 0.0611(19) 0.0451(16) -0.0058(16) 0.0012(12) 0.0116(16)

loop_
_atom_type_symbol
_atom_type_description
_atom_type_scat_dispersion_real
_atom_type_scat_dispersion_imag
_atom_type_scat_source
C C 0.0033 0.0016 'International Tables Vol C Tables 4.2.6.8 and 6.1.1.4'
H H 0 0 'International Tables Vol C Tables 4.2.6.8 and 6.1.1.4'
O O 0.0106 0.006 'International Tables Vol C Tables 4.2.6.8 and 6.1.1.4'
S S 0.1246 0.1234 'International Tables Vol C Tables 4.2.6.8 and 6.1.1.4'

loop_
_geom_angle_atom_site_label_1
_geom_angle_atom_site_label_2
_geom_angle_atom_site_label_3
_geom_angle
_geom_angle_site_symmetry_1
_geom_angle_site_symmetry_3
_geom_angle_publ_flag
O S C4 110.36(11) . . ?
O S C17 106.38(11) . . ?
C4 S C17 99.46(11) . . ?
C14 C1 C2 113.2(3) . . ?
C3 C2 C1 112.1(3) . . ?
C8 C3 C4 115.6(2) . . ?
C8 C3 C2 118.4(3) . . ?
C4 C3 C2 124.8(2) . . ?
C5 C4 C3 120.2(2) . . ?
C5 C4 S 113.63(18) . . ?
C3 C4 S 125.92(18) . . ?
C4 C5 C6 121.4(2) . . ?
C7 C6 C5 116.5(2) . . ?
C7 C6 C9 120.8(2) . . ?
C5 C6 C9 121.5(3) . . ?
C8 C7 C6 120.6(2) . . ?
C7 C8 C3 122.0(2) . . ?
C6 C9 C10 112.8(2) . . ?
C11 C10 C9 113.2(2) . . ?
C12 C11 C16 117.5(3) . . ?
C12 C11 C10 122.1(3) . . ?
C16 C11 C10 119.2(3) . . ?
C11 C12 C13 119.9(3) . . ?
C14 C13 C12 121.0(3) . . ?
C15 C14 C13 116.6(3) . . ?
C15 C14 C1 121.8(3) . . ?
C13 C14 C1 120.3(3) . . ?
C14 C15 C16 120.2(3) . . ?
C11 C16 C15 121.5(3) . . ?
C18 C17 C20 112.5(3) . . ?
C18 C17 C19 110.4(2) . . ?
C20 C17 C19 111.1(2) . . ?
C18 C17 S 110.56(19) . . ?
C20 C17 S 107.95(18) . . ?
C19 C17 S 103.99(17) . . ?

loop_
_geom_bond_atom_site_label_1
_geom_bond_atom_site_label_2
_geom_bond_distance
_geom_bond_site_symmetry_2
_geom_bond_publ_flag
S O 1.495(2) . ?
S C4 1.795(2) . ?
S C17 1.863(2) . ?
C1 C14 1.512(5) . ?
C1 C2 1.583(5) . ?
C2 C3 1.524(4) . ?
C3 C8 1.386(4) . ?
C3 C4 1.400(3) . ?
C4 C5 1.390(4) . ?
C5 C6 1.392(4) . ?
C6 C7 1.383(4) . ?
C6 C9 1.508(4) . ?
C7 C8 1.381(4) . ?
C9 C10 1.553(5) . ?
C10 C11 1.529(4) . ?
C11 C12 1.371(5) . ?
C11 C16 1.378(4) . ?
C12 C13 1.404(5) . ?
C13 C14 1.395(5) . ?
C14 C15 1.385(4) . ?
C15 C16 1.389(4) . ?
C17 C18 1.512(4) . ?
C17 C20 1.521(4) . ?
C17 C19 1.523(4) . ?

loop_
_cod_related_entry_id
_cod_related_entry_database
_cod_related_entry_code
1 ChemSpider 21141209
